data_7248343
loop_
_publ_author_name
'Yamanaka, Kazuaki'
'Oketani, Ryusei'
'Mori, Yuya'
'Sato, Takashi'
'Tsuzuki, Seiji'
'Takahashi, Hiroki'
'Tsue, Hirohito'

_publ_section_title
;
 Thermal fluctuation-induced selective CO2 uptake of seemingly nonporous
 N,C-protected dipeptide crystals as elucidated by in situ X-ray
 crystallographic analysis
;
_journal_issue 17
_journal_name_full CrystEngComm
_journal_page_first 2314
_journal_page_last 2321
_journal_paper_doi 10.1039/D3CE01018J
_journal_volume 26
_journal_year 2024
_chemical_absolute_configuration unk
_chemical_formula_moiety 'C16 H30 N2 O5 S'
_chemical_formula_sum 'C16 H30 N2 O5 S'
_chemical_formula_weight 362.493
_chemical_melting_point 393.2
_space_group_crystal_system hexagonal
_space_group_IT_number 170
_space_group_name_Hall 'P 65'
_space_group_name_H-M_alt 'P 65'
_symmetry_Int_Tables_number 170
_audit_creation_date 2024-03-05
_audit_creation_method
;
Olex2 1.3
(compiled 2020.11.12 svn.r5f609507 for OlexSys, GUI svn.r6408)
;
_audit_update_record
;
2024-03-22 deposited with the CCDC.	2024-03-25 downloaded from the CCDC.
;
_cell_angle_alpha 90
_cell_angle_beta 90
_cell_angle_gamma 120
_cell_formula_units_Z 6
_cell_length_a 11.3887(8)
_cell_length_b 11.3887(8)
_cell_length_c 27.3424(2)
_cell_measurement_reflns_used 8199
_cell_measurement_temperature 188(2)
_cell_measurement_theta_max 30.4340
_cell_measurement_theta_min 2.3550
_cell_volume 3071.3(3)
_computing_cell_refinement 'CrysAlisPro 1.171.42.49 (Rigaku OD, 2022)'
_computing_data_collection 'CrysAlisPro 1.171.42.49 (Rigaku OD, 2022)'
_computing_data_reduction 'CrysAlisPro 1.171.42.49 (Rigaku OD, 2022)'
_computing_molecular_graphics 'Olex2 1.3 (Dolomanov et al., 2009)'
_computing_publication_material 'Olex2 1.3 (Dolomanov et al., 2009)'
_computing_structure_refinement 'olex2.refine 1.3 (Bourhis et al., 2015)'
_computing_structure_solution 'SHELXT 2018/2 (Sheldrick, 2018)'
_diffrn_ambient_temperature 188.15
_diffrn_detector 'CCD plate'
_diffrn_measured_fraction_theta_full 0.9984
_diffrn_measured_fraction_theta_max 0.9487
_diffrn_measurement_details
;
List of Runs (angles in degrees, time in seconds):

  # Type    Start    End  Width  t~exp~   \w     \q     \k     \f   Frames
#--------------------------------------------------------------------------
  1  \w   -110.00  70.00   0.50   16.00    --  -20.00  50.00 300.00  360
  2  \w   -110.00  70.00   0.50   16.00    --  -20.00  50.00 210.00  360
;
_diffrn_measurement_device 'abstract diffractometer'
_diffrn_measurement_device_type 'dtrek-CrysAlisPro-abstract goniometer imported rigaku-d*trek images'
_diffrn_measurement_method '\w scans'
_diffrn_orient_matrix_type 'CrysAlisPro convention (1999,Acta A55,543-557)'
_diffrn_orient_matrix_UB_11 -0.0511991000
_diffrn_orient_matrix_UB_12 0.0048572000
_diffrn_orient_matrix_UB_13 0.0131098000
_diffrn_orient_matrix_UB_21 -0.0505379000
_diffrn_orient_matrix_UB_22 -0.0557517000
_diffrn_orient_matrix_UB_23 -0.0133796000
_diffrn_orient_matrix_UB_31 -0.0003001000
_diffrn_orient_matrix_UB_32 -0.0450605000
_diffrn_orient_matrix_UB_33 0.0179584000
_diffrn_radiation_monochromator graphite
_diffrn_radiation_probe x-ray
_diffrn_radiation_type 'Mo K\a'
_diffrn_radiation_wavelength 0.71073
_diffrn_reflns_av_R_equivalents 0.0886
_diffrn_reflns_av_unetI/netI 0.0848
_diffrn_reflns_Laue_measured_fraction_full 0.9984
_diffrn_reflns_Laue_measured_fraction_max 0.9487
_diffrn_reflns_limit_h_max 16
_diffrn_reflns_limit_h_min -15
_diffrn_reflns_limit_k_max 15
_diffrn_reflns_limit_k_min -16
_diffrn_reflns_limit_l_max 30
_diffrn_reflns_limit_l_min -39
_diffrn_reflns_number 29375
_diffrn_reflns_point_group_measured_fraction_full 0.9677
_diffrn_reflns_point_group_measured_fraction_max 0.8591
_diffrn_reflns_theta_full 25.2417
_diffrn_reflns_theta_max 31.31
_diffrn_reflns_theta_min 3.04
_diffrn_source 'fine-focus sealed X-ray tube'
_diffrn_source_type 'Enhance (Mo) X-ray Source'
_exptl_absorpt_coefficient_mu 0.183
_exptl_absorpt_correction_T_max 1.00000
_exptl_absorpt_correction_T_min 0.94579
_exptl_absorpt_correction_type multi-scan
_exptl_absorpt_process_details
;
CrysAlisPro 1.171.42.49 (Rigaku Oxford Diffraction, 2022)
Empirical absorption correction using spherical harmonics,
implemented in SCALE3 ABSPACK scaling algorithm.
;
_exptl_crystal_colour Colorless
_exptl_crystal_density_diffrn 1.176
_exptl_crystal_description needle
_exptl_crystal_F_000 1177.333
_exptl_crystal_recrystallization_method 'Re-crystallisation from solvent: hexane'
_refine_diff_density_max 0.8235
_refine_diff_density_min -0.6762
_refine_diff_density_rms 0.1095
_refine_ls_abs_structure_details 'Flack, H. D. (1983). Acta Cryst. A39, 876-881.'
_refine_ls_abs_structure_Flack 0.01(12)
_refine_ls_d_res_high 0.6838
_refine_ls_d_res_low 6.6937
_refine_ls_goodness_of_fit_ref 1.0308
_refine_ls_hydrogen_treatment constr
_refine_ls_matrix_type full
_refine_ls_number_constraints 44
_refine_ls_number_parameters 224
_refine_ls_number_reflns 5754
_refine_ls_number_restraints 1
_refine_ls_restrained_S_all 1.0308
_refine_ls_R_factor_all 0.1359
_refine_ls_R_factor_gt 0.0754
_refine_ls_shift/su_max 0.0001
_refine_ls_shift/su_mean 0.0000
_refine_ls_structure_factor_coef Fsqd
_refine_ls_weighting_details 'w=1/[\s^2^(Fo^2^)+(0.0687P)^2^+0.8027P] where P=(Fo^2^+2Fc^2^)/3'
_refine_ls_weighting_scheme calc
_refine_ls_wR_factor_gt 0.1414
_refine_ls_wR_factor_ref 0.1646
_reflns_Friedel_coverage 0.766
_reflns_limit_h_max 13
_reflns_limit_h_min -13
_reflns_limit_k_max 13
_reflns_limit_k_min -13
_reflns_limit_l_max 30
_reflns_limit_l_min -39
_reflns_number_gt 3510
_reflns_number_total 5754
_reflns_threshold_expression I>=2u(I)
_cod_data_source_file d3ce01018j4.cif
_cod_data_source_block cmpd_2_188K
_cod_depositor_comments 'Adding full bibliography for 7248340--7248345.cif.'
_cod_original_cell_volume 3071.3(4)
_cod_original_sg_symbol_Hall ' P 65'
_cod_database_code 7248343
_reflns_odcompleteness_completeness 94.86
_reflns_odcompleteness_iscentric 1
_reflns_odcompleteness_theta 31.24
_olex2_refinement_description
;
1. Fixed Uiso
 At 1.2 times of:
  All C(H) groups, All C(H,H) groups, All N(H) groups
 At 1.5 times of:
  All C(H,H,H) groups
2.a Ternary CH refined with riding coordinates:
 C2(H2), C5(H5), C3(H3)
2.b Secondary CH2 refined with riding coordinates:
 C6(H6a,H6b), C7(H7a,H7b)
2.c Aromatic/amide H refined with riding coordinates:
 N1(H1), N2(H2a)
2.d Idealised Me refined as rotating group:
 C8(H8a,H8b,H8c), C9(H9a,H9b,H9c), C12(H12a,H12b,H12c), C13(H13a,H13b,H13c),
 C14(H14a,H14b,H14c), C15(H15a,H15b,H15c), C16(H16a,H16b,H16c)
;
_olex2_submission_special_instructions 'No special instructions were received'
_oxdiff_exptl_absorpt_empirical_details
;
Empirical correction (ABSPACK) includes:
- Absorption correction using spherical harmonics
- Frame scaling
;
_oxdiff_exptl_absorpt_empirical_full_max 1.109
_oxdiff_exptl_absorpt_empirical_full_min 0.934

loop_
_space_group_symop_id
_space_group_symop_operation_xyz
1 x,y,z
2 x-y,x,z+5/6
3 y,-x+y,z+1/6
4 -y,x-y,z+2/3
5 -x+y,-x,z+1/3
6 -x,-y,z+1/2

loop_
_atom_site_label
_atom_site_type_symbol
_atom_site_fract_x
_atom_site_fract_y
_atom_site_fract_z
_atom_site_U_iso_or_equiv
_atom_site_adp_type
_atom_site_occupancy
_atom_site_refinement_flags_posn
C1 C 0.4614(4) 0.2889(4) 0.15569(14) 0.0400(9) Uani 1.000000 .
C2 C 0.3370(4) 0.2821(3) 0.17664(12) 0.0360(8) Uani 1.000000 .
H2 H 0.3121(4) 0.3355(3) 0.15543(12) 0.0431(10) Uiso 1.000000 R
C4 C 0.1623(3) 0.0871(3) 0.13404(12) 0.0261(6) Uani 1.000000 .
C5 C 0.0638(3) -0.0670(3) 0.13494(11) 0.0252(6) Uani 1.000000 .
H5 H 0.0430(3) -0.0984(3) 0.16888(11) 0.0303(8) Uiso 1.000000 R
C3 C 0.3664(4) 0.3464(4) 0.22748(15) 0.0481(10) Uani 1.000000 .
H3 H 0.4374(4) 0.4412(4) 0.22316(15) 0.0577(12) Uiso 1.000000 R
C6 C 0.1402(4) -0.1300(3) 0.11023(12) 0.0323(7) Uani 1.000000 .
H6a H 0.1647(4) -0.0935(3) 0.07740(12) 0.0387(9) Uiso 1.000000 R
H6b H 0.2238(4) -0.1018(3) 0.12808(12) 0.0387(9) Uiso 1.000000 R
C7 C 0.0647(4) -0.2812(4) 0.10699(13) 0.0382(8) Uani 1.000000 .
H7a H -0.0134(4) -0.3088(4) 0.08593(13) 0.0458(10) Uiso 1.000000 R
H7b H 0.1229(4) -0.3096(4) 0.09141(13) 0.0458(10) Uiso 1.000000 R
C8 C 0.1607(5) -0.3121(5) 0.19663(16) 0.0631(13) Uani 1.000000 .
H8a H 0.2175(14) -0.338(3) 0.1791(6) 0.0946(19) Uiso 1.000000 GR
H8b H 0.2059(16) -0.2151(6) 0.1995(10) 0.0946(19) Uiso 1.000000 GR
H8c H 0.1422(6) -0.352(2) 0.2287(4) 0.0946(19) Uiso 1.000000 GR
C9 C 0.6779(5) 0.4413(6) 0.1226(2) 0.099(2) Uani 1.000000 .
H9a H 0.717(2) 0.403(4) 0.1438(9) 0.149(3) Uiso 1.000000 GR
H9b H 0.6636(9) 0.401(4) 0.0907(8) 0.149(3) Uiso 1.000000 GR
H9c H 0.7385(18) 0.5373(7) 0.1200(17) 0.149(3) Uiso 1.000000 GR
C10 C -0.1697(3) -0.1162(3) 0.13272(12) 0.0307(7) Uani 1.000000 .
C11 C -0.4042(4) -0.1697(4) 0.11725(13) 0.0406(9) Uani 1.000000 .
C12 C -0.4777(5) -0.1872(6) 0.06962(16) 0.0679(15) Uani 1.000000 .
H12a H -0.4280(19) -0.1074(15) 0.0500(6) 0.102(2) Uiso 1.000000 GR
H12b H -0.485(3) -0.264(2) 0.0525(6) 0.102(2) Uiso 1.000000 GR
H12c H -0.5666(14) -0.201(4) 0.07607(17) 0.102(2) Uiso 1.000000 GR
C13 C -0.4725(5) -0.2990(5) 0.14633(18) 0.0613(13) Uani 1.000000 .
H13a H -0.465(3) -0.3685(10) 0.1291(6) 0.0919(19) Uiso 1.000000 GR
H13b H -0.430(2) -0.2843(10) 0.1777(5) 0.0919(19) Uiso 1.000000 GR
H13c H -0.5664(9) -0.3266(19) 0.1507(11) 0.0919(19) Uiso 1.000000 GR
C14 C -0.3936(5) -0.0515(5) 0.1457(2) 0.0667(13) Uani 1.000000 .
H14a H -0.348(3) -0.043(2) 0.1762(6) 0.100(2) Uiso 1.000000 GR
H14b H -0.343(3) 0.0303(7) 0.1271(6) 0.100(2) Uiso 1.000000 GR
H14c H -0.4828(5) -0.0659(18) 0.1519(11) 0.100(2) Uiso 1.000000 GR
C15 C 0.4227(5) 0.2849(4) 0.26246(16) 0.0673(14) Uani 1.000000 .
H15a H 0.3576(15) 0.1906(10) 0.2670(10) 0.101(2) Uiso 1.000000 GR
H15b H 0.5050(19) 0.294(3) 0.2493(6) 0.101(2) Uiso 1.000000 GR
H15c H 0.441(3) 0.331(2) 0.2933(4) 0.101(2) Uiso 1.000000 GR
C16 C 0.2432(5) 0.3492(6) 0.2471(2) 0.087(2) Uani 1.000000 .
H16a H 0.1708(16) 0.2580(6) 0.2523(16) 0.131(3) Uiso 1.000000 GR
H16b H 0.2659(14) 0.398(4) 0.2775(9) 0.131(3) Uiso 1.000000 GR
H16c H 0.215(3) 0.394(4) 0.2239(8) 0.131(3) Uiso 1.000000 GR
O1 O 0.5497(3) 0.4161(3) 0.14242(12) 0.0672(9) Uani 1.000000 .
O2 O 0.4834(3) 0.1974(3) 0.15141(11) 0.0589(8) Uani 1.000000 .
O3 O 0.1868(3) 0.1512(2) 0.09582(8) 0.0414(6) Uani 1.000000 .
O4 O -0.1800(3) -0.1106(3) 0.17657(8) 0.0510(8) Uani 1.000000 .
O5 O -0.2694(2) -0.1415(3) 0.10054(8) 0.0366(6) Uani 1.000000 .
S1 S 0.00644(11) -0.37023(10) 0.16456(4) 0.0445(3) Uani 1.000000 .
N1 N 0.2244(3) 0.1426(3) 0.17625(9) 0.0288(6) Uani 1.000000 .
H1 H 0.1984(3) 0.0965(3) 0.20293(9) 0.0346(7) Uiso 1.000000 R
N2 N -0.0599(3) -0.1009(3) 0.10933(9) 0.0326(6) Uani 1.000000 .
H2a H -0.0631(3) -0.1116(3) 0.07812(9) 0.0391(8) Uiso 1.000000 R

loop_
_atom_site_aniso_label
_atom_site_aniso_U_11
_atom_site_aniso_U_22
_atom_site_aniso_U_33
_atom_site_aniso_U_12
_atom_site_aniso_U_13
_atom_site_aniso_U_23
C1 0.0327(19) 0.040(2) 0.038(2) 0.0116(17) -0.0063(16) 0.0004(16)
C2 0.040(2) 0.0255(17) 0.036(2) 0.0113(16) -0.0088(16) 0.0023(14)
C4 0.0306(16) 0.0260(16) 0.0262(16) 0.0176(14) -0.0045(14) -0.0034(14)
C5 0.0266(16) 0.0295(16) 0.0192(15) 0.0136(14) -0.0013(13) -0.0014(13)
C3 0.045(2) 0.041(2) 0.047(2) 0.0127(19) -0.0076(18) -0.0118(18)
C6 0.0392(19) 0.0338(18) 0.0244(17) 0.0187(15) 0.0046(14) 0.0007(14)
C7 0.043(2) 0.0366(19) 0.036(2) 0.0208(17) 0.0029(16) -0.0023(16)
C8 0.087(4) 0.072(3) 0.046(3) 0.050(3) -0.012(2) -0.001(2)
C9 0.047(3) 0.089(4) 0.123(5) 0.005(3) 0.026(3) 0.006(4)
C10 0.0348(18) 0.0360(18) 0.0249(18) 0.0205(15) -0.0034(14) -0.0018(14)
C11 0.0301(19) 0.051(2) 0.045(2) 0.0231(17) -0.0047(16) 0.0021(17)
C12 0.041(2) 0.111(4) 0.059(3) 0.043(3) -0.013(2) 0.001(3)
C13 0.045(2) 0.065(3) 0.075(3) 0.028(2) 0.007(2) 0.015(2)
C14 0.047(3) 0.063(3) 0.094(4) 0.031(2) 0.002(2) -0.007(3)
C15 0.081(3) 0.043(2) 0.046(2) 0.007(2) -0.030(2) -0.003(2)
C16 0.065(3) 0.093(4) 0.083(4) 0.025(3) 0.000(3) -0.046(3)
O1 0.0418(16) 0.0449(17) 0.091(2) 0.0040(14) 0.0135(17) 0.0096(16)
O2 0.0547(18) 0.0560(18) 0.073(2) 0.0332(15) 0.0036(15) -0.0058(16)
O3 0.0621(17) 0.0311(13) 0.0259(13) 0.0193(12) -0.0102(12) 0.0057(10)
O4 0.0486(16) 0.097(2) 0.0203(13) 0.0459(17) -0.0063(11) -0.0148(13)
O5 0.0306(12) 0.0576(16) 0.0207(12) 0.0215(12) -0.0043(10) -0.0013(10)
S1 0.0502(6) 0.0329(5) 0.0482(5) 0.0190(5) 0.0085(4) 0.0038(4)
N1 0.0310(14) 0.0261(14) 0.0264(15) 0.0121(12) -0.0025(11) 0.0007(11)
N2 0.0311(15) 0.0464(17) 0.0171(13) 0.0171(13) -0.0043(11) -0.0055(12)

loop_
_atom_type_symbol
_atom_type_scat_dispersion_real
_atom_type_scat_dispersion_imag
_atom_type_scat_Cromer_Mann_a1
_atom_type_scat_Cromer_Mann_a2
_atom_type_scat_Cromer_Mann_a3
_atom_type_scat_Cromer_Mann_a4
_atom_type_scat_Cromer_Mann_b1
_atom_type_scat_Cromer_Mann_b2
_atom_type_scat_Cromer_Mann_b3
_atom_type_scat_Cromer_Mann_b4
_atom_type_scat_Cromer_Mann_c
_atom_type_scat_source
_atom_type_scat_dispersion_source
H 0.00000 0.00000 0.49300 0.32291 0.14019 0.04081 10.51090 26.12570 3.14236 57.79970 0.0030380000826 'International Tables Volume C Table 6.1.1.4 (pp. 500-502)' 'Henke, Gullikson and Davis, At. Data and Nucl. Data Tables, 1993, 54, 2'
C 0.00347 0.00161 2.31000 1.02000 1.58860 0.86500 20.84390 10.20750 0.56870 51.65120 0.215599998832 'International Tables Volume C Table 6.1.1.4 (pp. 500-502)' 'Henke, Gullikson and Davis, At. Data and Nucl. Data Tables, 1993, 54, 2'
S 0.12424 0.12443 6.90530 5.20340 1.43790 1.58630 1.46790 22.21510 0.25360 56.17200 0.866900026798 'International Tables Volume C Table 6.1.1.4 (pp. 500-502)' 'Henke, Gullikson and Davis, At. Data and Nucl. Data Tables, 1993, 54, 2'
O 0.01158 0.00611 3.04850 2.28680 1.54630 0.86700 13.27710 5.70110 0.32390 32.90890 0.250800013542 'International Tables Volume C Table 6.1.1.4 (pp. 500-502)' 'Henke, Gullikson and Davis, At. Data and Nucl. Data Tables, 1993, 54, 2'
N 0.00653 0.00323 12.21260 3.13220 2.01250 1.16630 0.00570 9.89330 28.99750 0.58260 -11.5290002823 'International Tables Volume C Table 6.1.1.4 (pp. 500-502)' 'Henke, Gullikson and Davis, At. Data and Nucl. Data Tables, 1993, 54, 2'

loop_
_geom_angle_atom_site_label_1
_geom_angle_atom_site_label_2
_geom_angle_atom_site_label_3
_geom_angle
_geom_angle_site_symmetry_1
_geom_angle_site_symmetry_3
_geom_angle_publ_flag
O1 C1 C2 109.9(3) . . ?
O2 C1 C2 126.9(4) . . ?
O2 C1 O1 123.2(4) . . ?
H2 C2 C1 107.6(2) . . ?
C3 C2 C1 110.4(3) . . ?
C3 C2 H2 107.6(2) . . ?
N1 C2 C1 110.3(3) . . ?
N1 C2 H2 107.62(17) . . ?
N1 C2 C3 113.0(3) . . ?
O3 C4 C5 120.8(3) . . ?
N1 C4 C5 115.9(3) . . ?
N1 C4 O3 123.1(3) . . ?
H5 C5 C4 109.66(16) . . ?
C6 C5 C4 105.4(2) . . ?
C6 C5 H5 109.66(17) . . ?
N2 C5 C4 110.8(2) . . ?
N2 C5 H5 109.66(16) . . ?
N2 C5 C6 111.6(3) . . ?
H3 C3 C2 106.33(19) . . ?
C15 C3 C2 113.4(3) . . ?
C15 C3 H3 106.3(2) . . ?
C16 C3 C2 110.3(4) . . ?
C16 C3 H3 106.3(3) . . ?
C16 C3 C15 113.5(4) . . ?
H6a C6 C5 108.39(17) . . ?
H6b C6 C5 108.39(17) . . ?
H6b C6 H6a 107.5 . . ?
C7 C6 C5 115.5(3) . . ?
C7 C6 H6a 108.39(19) . . ?
C7 C6 H6b 108.4(2) . . ?
H7a C7 C6 108.4(2) . . ?
H7b C7 C6 108.37(19) . . ?
H7b C7 H7a 107.4 . . ?
S1 C7 C6 115.6(3) . . ?
S1 C7 H7a 108.37(13) . . ?
S1 C7 H7b 108.37(12) . . ?
H8b C8 H8a 109.5 . . ?
H8c C8 H8a 109.5 . . ?
H8c C8 H8b 109.5 . . ?
S1 C8 H8a 109.5 . . ?
S1 C8 H8b 109.5 . . ?
S1 C8 H8c 109.5 . . ?
H9b C9 H9a 109.5 . . ?
H9c C9 H9a 109.5 . . ?
H9c C9 H9b 109.5 . . ?
O1 C9 H9a 109.5 . . ?
O1 C9 H9b 109.5 . . ?
O1 C9 H9c 109.5 . . ?
O5 C10 O4 124.4(3) . . ?
N2 C10 O4 125.2(3) . . ?
N2 C10 O5 110.4(3) . . ?
C13 C11 C12 110.3(4) . . ?
C14 C11 C12 110.8(4) . . ?
C14 C11 C13 112.0(4) . . ?
O5 C11 C12 102.1(3) . . ?
O5 C11 C13 110.5(3) . . ?
O5 C11 C14 110.8(3) . . ?
H12a C12 C11 109.5 . . ?
H12b C12 C11 109.5 . . ?
H12b C12 H12a 109.5 . . ?
H12c C12 C11 109.5 . . ?
H12c C12 H12a 109.5 . . ?
H12c C12 H12b 109.5 . . ?
H13a C13 C11 109.5 . . ?
H13b C13 C11 109.5 . . ?
H13b C13 H13a 109.5 . . ?
H13c C13 C11 109.5 . . ?
H13c C13 H13a 109.5 . . ?
H13c C13 H13b 109.5 . . ?
H14a C14 C11 109.5 . . ?
H14b C14 C11 109.5 . . ?
H14b C14 H14a 109.5 . . ?
H14c C14 C11 109.5 . . ?
H14c C14 H14a 109.5 . . ?
H14c C14 H14b 109.5 . . ?
H15a C15 C3 109.5 . . ?
H15b C15 C3 109.5 . . ?
H15b C15 H15a 109.5 . . ?
H15c C15 C3 109.5 . . ?
H15c C15 H15a 109.5 . . ?
H15c C15 H15b 109.5 . . ?
H16a C16 C3 109.5 . . ?
H16b C16 C3 109.5 . . ?
H16b C16 H16a 109.5 . . ?
H16c C16 C3 109.5 . . ?
H16c C16 H16a 109.5 . . ?
H16c C16 H16b 109.5 . . ?
C9 O1 C1 117.1(4) . . ?
C11 O5 C10 121.2(2) . . ?
C8 S1 C7 101.8(2) . . ?
C4 N1 C2 119.4(3) . . ?
H1 N1 C2 120.32(17) . . ?
H1 N1 C4 120.32(17) . . ?
C10 N2 C5 121.8(3) . . ?
H2a N2 C5 119.08(16) . . ?
H2a N2 C10 119.08(18) . . ?

loop_
_geom_bond_atom_site_label_1
_geom_bond_atom_site_label_2
_geom_bond_distance
_geom_bond_site_symmetry_2
_geom_bond_publ_flag
C1 C2 1.494(5) . ?
C1 O1 1.336(5) . ?
C1 O2 1.192(5) . ?
C2 H2 0.9800 . ?
C2 C3 1.528(5) . ?
C2 N1 1.460(4) . ?
C4 C5 1.539(4) . ?
C4 O3 1.225(4) . ?
C4 N1 1.336(4) . ?
C5 H5 0.9800 . ?
C5 C6 1.534(4) . ?
C5 N2 1.443(4) . ?
C3 H3 0.9800 . ?
C3 C15 1.504(6) . ?
C3 C16 1.517(7) . ?
C6 H6a 0.9700 . ?
C6 H6b 0.9700 . ?
C6 C7 1.494(5) . ?
C7 H7a 0.9700 . ?
C7 H7b 0.9700 . ?
C7 S1 1.809(4) . ?
C8 H8a 0.9600 . ?
C8 H8b 0.9600 . ?
C8 H8c 0.9600 . ?
C8 S1 1.769(5) . ?
C9 H9a 0.9600 . ?
C9 H9b 0.9600 . ?
C9 H9c 0.9600 . ?
C9 O1 1.446(6) . ?
C10 O4 1.209(4) . ?
C10 O5 1.349(4) . ?
C10 N2 1.336(4) . ?
C11 C12 1.507(5) . ?
C11 C13 1.503(6) . ?
C11 C14 1.506(6) . ?
C11 O5 1.475(4) . ?
C12 H12a 0.9600 . ?
C12 H12b 0.9600 . ?
C12 H12c 0.9600 . ?
C13 H13a 0.9600 . ?
C13 H13b 0.9600 . ?
C13 H13c 0.9600 . ?
C14 H14a 0.9600 . ?
C14 H14b 0.9600 . ?
C14 H14c 0.9600 . ?
C15 H15a 0.9600 . ?
C15 H15b 0.9600 . ?
C15 H15c 0.9600 . ?
C16 H16a 0.9600 . ?
C16 H16b 0.9600 . ?
C16 H16c 0.9600 . ?
N1 H1 0.8600 . ?
N2 H2a 0.8600 . ?

loop_
_geom_torsion_atom_site_label_1
_geom_torsion_atom_site_label_2
_geom_torsion_atom_site_label_3
_geom_torsion_atom_site_label_4
_geom_torsion
_geom_torsion_site_symmetry_1
_geom_torsion_site_symmetry_2
_geom_torsion_site_symmetry_3
_geom_torsion_site_symmetry_4
_geom_torsion_publ_flag
C1 C2 C3 C15 -55.8(4) . . . . ?
C1 C2 C3 C16 175.7(4) . . . . ?
C1 C2 N1 C4 -75.0(3) . . . . ?
C2 N1 C4 C5 168.8(3) . . . . ?
C2 N1 C4 O3 -6.7(3) . . . . ?
C4 C5 C6 C7 179.6(3) . . . . ?
C4 C5 N2 C10 -95.0(3) . . . . ?
C5 C6 C7 S1 -57.1(3) . . . . ?
C5 N2 C10 O4 -4.0(4) . . . . ?
C5 N2 C10 O5 177.2(3) . . . . ?
C10 O5 C11 C12 178.5(4) . . . . ?
C10 O5 C11 C13 -64.2(3) . . . . ?
C10 O5 C11 C14 60.5(4) . . . . ?
